data_4125621
loop_
_publ_author_name
'Roy, Souvik'
'Sharma, Bhaskar'
'P\'ecaut, Jacques'
'Simon, Philippe'
'Fontecave, Marc'
'Tran, Phong D.'
'Derat, Etienne'
'Artero, Vincent'

_publ_section_title
;
 Molecular Cobalt Complexes with Pendant Amines for Selective
 Electrocatalytic Reduction of Carbon Dioxide to Formic Acid.
;
_journal_issue 10
_journal_name_full 'Journal of the American Chemical Society'
_journal_page_first 3685
_journal_page_last 3696
_journal_paper_doi 10.1021/jacs.6b11474
_journal_volume 139
_journal_year 2017
_chemical_formula_moiety 'C35 H48 Co N3 P2, 2(C F3 O3 S), C2 H3 N'
_chemical_formula_sum 'C39 H51 Co F6 N4 O6 P2 S2'
_chemical_formula_weight 970.82
_chemical_name_systematic
;
 ? 
;
_space_group_crystal_system triclinic
_space_group_IT_number 2
_space_group_name_Hall '-P 1'
_space_group_name_H-M_alt 'P -1'
_symmetry_space_group_name_Hall '-P 1'
_symmetry_space_group_name_H-M 'P -1'
_atom_sites_solution_hydrogens difmap
_audit_creation_date 2016-03-30
_audit_creation_method
;
Olex2 1.2
(compiled 2015.09.30 svn.r3233 for OlexSys, GUI svn.r5103)
;
_cell_angle_alpha 100.479(4)
_cell_angle_beta 103.371(4)
_cell_angle_gamma 102.291(4)
_cell_formula_units_Z 2
_cell_length_a 11.0634(5)
_cell_length_b 11.8443(5)
_cell_length_c 18.1779(8)
_cell_measurement_reflns_used 5700
_cell_measurement_temperature 150.00(10)
_cell_measurement_theta_max 30.3960
_cell_measurement_theta_min 2.3720
_cell_volume 2196.38(18)
_computing_cell_refinement
;
CrysAlisPro, Agilent Technologies,
Version 1.171.37.35g (release 09-12-2014 CrysAlis171 .NET)
(compiled Dec  9 2014,15:38:47)
;
_computing_data_collection
;
CrysAlisPro, Agilent Technologies,
Version 1.171.37.35g (release 09-12-2014 CrysAlis171 .NET)
(compiled Dec  9 2014,15:38:47)
;
_computing_data_reduction
;
CrysAlisPro, Agilent Technologies,
Version 1.171.37.35g (release 09-12-2014 CrysAlis171 .NET)
(compiled Dec  9 2014,15:38:47)
;
_computing_molecular_graphics 'Olex2 (Dolomanov et al., 2009)'
_computing_publication_material 'Olex2 (Dolomanov et al., 2009)'
_computing_structure_refinement 'ShelXL (Sheldrick, 2015)'
_computing_structure_solution
;
Superflip (Palatinus & Chapuis, 2007;Palatinus & van der Lee, 2008;
Palatinus et al., 2012)
;
_diffrn_ambient_environment N~2~
_diffrn_ambient_temperature 150.00(10)
_diffrn_detector 'CCD plate'
_diffrn_detector_area_resol_mean 15.9653
_diffrn_detector_type Sapphire3
_diffrn_measured_fraction_theta_full 1.000
_diffrn_measured_fraction_theta_max 0.994
_diffrn_measurement_details
;
#__ type_ start__ end____ width___ exp.time_
  1 omega   -4.00   96.00   1.0000   40.0000
omega____ theta____ kappa____ phi______ frames
    -       25.5614   77.0000 -120.0000 100

#__ type_ start__ end____ width___ exp.time_
  2 omega  -25.00   67.00   1.0000   40.0000
omega____ theta____ kappa____ phi______ frames
    -       25.5614  -99.0000  120.0000 92

#__ type_ start__ end____ width___ exp.time_
  3 omega  -25.00   67.00   1.0000   40.0000
omega____ theta____ kappa____ phi______ frames
    -       25.5614  -99.0000    0.0000 92

#__ type_ start__ end____ width___ exp.time_
  4 omega -100.00   46.00   1.0000   40.0000
omega____ theta____ kappa____ phi______ frames
    -      -26.9676    0.0000  -90.0000 146

#__ type_ start__ end____ width___ exp.time_
  5 omega    4.00   62.00   1.0000   40.0000
omega____ theta____ kappa____ phi______ frames
    -       25.5614   56.0000  130.0000 58
;
_diffrn_measurement_device 'four-circle diffractometer'
_diffrn_measurement_device_type 'Xcalibur, Sapphire3'
_diffrn_measurement_method '\w scans'
_diffrn_orient_matrix_UB_11 -0.0252600000
_diffrn_orient_matrix_UB_12 0.0447724000
_diffrn_orient_matrix_UB_13 -0.0139747000
_diffrn_orient_matrix_UB_21 -0.0562646000
_diffrn_orient_matrix_UB_22 -0.0440782000
_diffrn_orient_matrix_UB_23 -0.0239364000
_diffrn_orient_matrix_UB_31 -0.0295092000
_diffrn_orient_matrix_UB_32 0.0067059000
_diffrn_orient_matrix_UB_33 0.0306821000
_diffrn_radiation_monochromator graphite
_diffrn_radiation_probe x-ray
_diffrn_radiation_type MoK\a
_diffrn_radiation_wavelength 0.71073
_diffrn_reflns_av_R_equivalents 0.0359
_diffrn_reflns_av_unetI/netI 0.0686
_diffrn_reflns_Laue_measured_fraction_full 1.000
_diffrn_reflns_Laue_measured_fraction_max 0.994
_diffrn_reflns_limit_h_max 15
_diffrn_reflns_limit_h_min -15
_diffrn_reflns_limit_k_max 16
_diffrn_reflns_limit_k_min -16
_diffrn_reflns_limit_l_max 24
_diffrn_reflns_limit_l_min -25
_diffrn_reflns_number 26717
_diffrn_reflns_point_group_measured_fraction_full 1.000
_diffrn_reflns_point_group_measured_fraction_max 0.994
_diffrn_reflns_theta_full 25.242
_diffrn_reflns_theta_max 30.508
_diffrn_reflns_theta_min 1.911
_diffrn_source 'Enhance (Mo) X-ray Source'
_exptl_absorpt_coefficient_mu 0.633
_exptl_absorpt_correction_T_max 0.979
_exptl_absorpt_correction_T_min 0.950
_exptl_absorpt_correction_type analytical
_exptl_absorpt_process_details
;
CrysAlisPro, Agilent Technologies,
Version 1.171.37.35g (release 09-12-2014 CrysAlis171 .NET)
(compiled Dec  9 2014,15:38:47)
Analytical numeric absorption correction using a multifaceted crystal
            model based on expressions derived by R.C. Clark & J.S. Reid.
(Clark, R. C. & Reid, J. S. (1995). Acta Cryst. A51, 887-897)
Empirical absorption correction using spherical harmonics,
 implemented in SCALE3 ABSPACK scaling algorithm.
;
_exptl_crystal_colour 'translucent intense red'
_exptl_crystal_density_diffrn 1.468
_exptl_crystal_description plate
_exptl_crystal_F_000 1008
_exptl_crystal_size_max 0.242
_exptl_crystal_size_mid 0.182
_exptl_crystal_size_min 0.077
_refine_diff_density_max 0.436
_refine_diff_density_min -0.410
_refine_diff_density_rms 0.074
_refine_ls_extinction_method none
_refine_ls_goodness_of_fit_ref 1.036
_refine_ls_hydrogen_treatment refall
_refine_ls_matrix_type full
_refine_ls_number_parameters 782
_refine_ls_number_reflns 13328
_refine_ls_number_restraints 48
_refine_ls_restrained_S_all 1.039
_refine_ls_R_factor_all 0.0865
_refine_ls_R_factor_gt 0.0522
_refine_ls_shift/su_max 0.001
_refine_ls_shift/su_mean 0.000
_refine_ls_structure_factor_coef Fsqd
_refine_ls_weighting_details 'w=1/[\s^2^(Fo^2^)+(0.0380P)^2^+0.6041P] where P=(Fo^2^+2Fc^2^)/3'
_refine_ls_weighting_scheme calc
_refine_ls_wR_factor_gt 0.0951
_refine_ls_wR_factor_ref 0.1072
_reflns_Friedel_coverage 0.000
_reflns_number_gt 9438
_reflns_number_total 13328
_reflns_threshold_expression 'I > 2\s(I)'
_cod_data_source_file ja6b11474_si_003.cif
_cod_data_source_block sr2015_18
_cod_depositor_comments 'Adding full bibliography for 4125618--4125621.cif.'
_cod_original_cell_volume 2196.38(17)
_cod_database_code 4125621
_chemical_oxdiff_formula 'C36 H51 Co N3 P2 S2 F6 O6'
_shelx_space_group_comment
;
The symmetry employed for this shelxl refinement is uniquely defined
by the following loop, which should always be used as a source of
symmetry information in preference to the above space-group names.
They are only intended as comments.
;
_shelx_estimated_absorpt_t_max 0.953
_shelx_estimated_absorpt_t_min 0.862
_reflns_odcompleteness_completeness 99.97
_reflns_odcompleteness_iscentric 1
_reflns_odcompleteness_theta 26.32
_olex2_refinement_description
;
1. Uiso/Uaniso restraints and constraints
Uanis(C2S) \\sim Ueq, Uanis(C2SB) \\sim Ueq, Uanis(F6S2) \\sim Ueq, Uanis(F3S2)
\\sim Ueq, Uanis(F2S2) \\sim Ueq, Uanis(F5S2) \\sim Ueq, Uanis(F4S2) \\sim Ueq,
Uanis(F1S2) \\sim Ueq: with sigma of 0.01 and sigma for terminal atoms of 0.01
2. Others
 Sof(F4S2)=Sof(F5S2)=Sof(F6S2)=Sof(C2SB)=1-FVAR(1)
 Sof(F1S2)=Sof(F2S2)=Sof(F3S2)=Sof(C2S)=FVAR(1)
;
_shelx_shelxl_version_number 2014/7
_olex2_submission_special_instructions 'No special instructions were received'

loop_
_space_group_symop_operation_xyz
'x, y, z'
'-x, -y, -z'

loop_
_atom_site_label
_atom_site_type_symbol
_atom_site_fract_x
_atom_site_fract_y
_atom_site_fract_z
_atom_site_U_iso_or_equiv
_atom_site_adp_type
_atom_site_occupancy
_atom_site_site_symmetry_order
_atom_site_calc_flag
_atom_site_refinement_flags_adp
_atom_site_refinement_flags_occupancy
_atom_site_disorder_assembly
_atom_site_disorder_group
Co1 Co 0.17264(3) 0.72818(3) 0.71289(2) 0.01721(7) Uani 1 1 d . . . .
P1 P 0.34978(5) 0.79195(5) 0.68174(3) 0.01580(11) Uani 1 1 d . . . .
P2 P 0.26833(5) 0.59497(5) 0.74681(3) 0.01703(11) Uani 1 1 d . . . .
N1 N 0.29925(16) 0.55609(15) 0.59566(10) 0.0187(4) Uani 1 1 d . . . .
N2 N 0.52103(15) 0.71769(16) 0.78295(10) 0.0180(4) Uani 1 1 d . . . .
N41 N 0.23187(16) 0.83846(16) 0.81187(10) 0.0205(4) Uani 1 1 d . . . .
C1 C 0.3729(2) 0.67940(19) 0.60662(13) 0.0195(4) Uani 1 1 d . . . .
H1A H 0.466(2) 0.687(2) 0.6152(14) 0.027(6) Uiso 1 1 d . . . .
H1B H 0.343(2) 0.701(2) 0.5599(14) 0.020(6) Uiso 1 1 d . . . .
C2 C 0.3044(2) 0.5074(2) 0.66412(13) 0.0216(4) Uani 1 1 d . . . .
H2A H 0.238(2) 0.438(2) 0.6495(14) 0.025(6) Uiso 1 1 d . . . .
H2B H 0.388(2) 0.492(2) 0.6862(14) 0.028(7) Uiso 1 1 d . . . .
C3 C 0.4263(2) 0.6603(2) 0.81862(13) 0.0199(4) Uani 1 1 d . . . .
H3A H 0.455(2) 0.599(2) 0.8349(12) 0.013(5) Uiso 1 1 d . . . .
H3B H 0.422(2) 0.715(2) 0.8631(14) 0.020(6) Uiso 1 1 d . . . .
C4 C 0.4967(2) 0.82622(19) 0.76374(13) 0.0187(4) Uani 1 1 d . . . .
H4A H 0.491(2) 0.8851(19) 0.8060(12) 0.012(5) Uiso 1 1 d . . . .
H4B H 0.559(2) 0.859(2) 0.7464(12) 0.013(5) Uiso 1 1 d . . . .
C5 C 0.3639(2) 0.92777(19) 0.64521(12) 0.0189(4) Uani 1 1 d . . . .
H5 H 0.293(2) 0.907(2) 0.6028(14) 0.028(7) Uiso 1 1 d . . . .
C6 C 0.4855(2) 0.9633(2) 0.61903(15) 0.0258(5) Uani 1 1 d . . . .
H6A H 0.563(2) 0.981(2) 0.6646(14) 0.029(7) Uiso 1 1 d . . . .
H6B H 0.490(3) 0.900(2) 0.5815(16) 0.038(8) Uiso 1 1 d . . . .
C7 C 0.4873(3) 1.0739(2) 0.58644(16) 0.0299(5) Uani 1 1 d . . . .
H7A H 0.565(3) 1.090(2) 0.5718(15) 0.036(7) Uiso 1 1 d . . . .
H7B H 0.423(3) 1.058(2) 0.5438(16) 0.040(8) Uiso 1 1 d . . . .
C8 C 0.4758(3) 1.1765(2) 0.64501(17) 0.0358(6) Uani 1 1 d . . . .
H8A H 0.475(3) 1.243(3) 0.6246(16) 0.043(8) Uiso 1 1 d . . . .
H8B H 0.552(3) 1.202(3) 0.6916(18) 0.051(9) Uiso 1 1 d . . . .
C9 C 0.3554(3) 1.1414(2) 0.67106(17) 0.0350(6) Uani 1 1 d . . . .
H9A H 0.280(3) 1.124(2) 0.6255(16) 0.036(7) Uiso 1 1 d . . . .
H9B H 0.350(3) 1.210(3) 0.7094(16) 0.043(8) Uiso 1 1 d . . . .
C10 C 0.3519(3) 1.0318(2) 0.70485(14) 0.0258(5) Uani 1 1 d . . . .
H10A H 0.418(2) 1.052(2) 0.7502(14) 0.023(6) Uiso 1 1 d . . . .
H10B H 0.272(3) 1.008(2) 0.7158(14) 0.028(7) Uiso 1 1 d . . . .
C11 C 0.30338(19) 0.4756(2) 0.52806(12) 0.0218(5) Uani 1 1 d . . . .
C12 C 0.3292(2) 0.5157(2) 0.46448(14) 0.0303(5) Uani 1 1 d . . . .
H12 H 0.343(2) 0.593(2) 0.4659(14) 0.025(7) Uiso 1 1 d . . . .
C13 C 0.3293(3) 0.4363(3) 0.39803(15) 0.0367(6) Uani 1 1 d . . . .
H13 H 0.345(3) 0.466(3) 0.3538(17) 0.049(9) Uiso 1 1 d . . . .
C14 C 0.3036(2) 0.3158(3) 0.39277(15) 0.0360(7) Uani 1 1 d . . . .
H14 H 0.298(2) 0.260(2) 0.3460(15) 0.031(7) Uiso 1 1 d . . . .
C15 C 0.2786(3) 0.2752(3) 0.45497(17) 0.0374(6) Uani 1 1 d . . . .
H15 H 0.265(3) 0.200(3) 0.4558(17) 0.045(9) Uiso 1 1 d . . . .
C16 C 0.2784(3) 0.3535(2) 0.52216(15) 0.0321(6) Uani 1 1 d . . . .
H16 H 0.261(3) 0.322(3) 0.5613(17) 0.043(8) Uiso 1 1 d . . . .
C17 C 0.1824(2) 0.48569(19) 0.78894(13) 0.0198(4) Uani 1 1 d . . . .
H17 H 0.107(2) 0.4448(19) 0.7496(13) 0.013(5) Uiso 1 1 d . . . .
C18 C 0.1525(3) 0.5464(2) 0.86212(14) 0.0272(5) Uani 1 1 d . . . .
H18A H 0.108(2) 0.604(2) 0.8526(14) 0.026(7) Uiso 1 1 d . . . .
H18B H 0.233(2) 0.590(2) 0.9020(14) 0.025(6) Uiso 1 1 d . . . .
C19 C 0.0750(3) 0.4539(3) 0.89409(17) 0.0371(6) Uani 1 1 d . . . .
H19A H 0.054(3) 0.490(2) 0.9395(16) 0.038(8) Uiso 1 1 d . . . .
H19B H -0.010(3) 0.419(3) 0.8579(17) 0.049(9) Uiso 1 1 d . . . .
C20 C 0.1424(3) 0.3576(3) 0.90933(16) 0.0396(7) Uani 1 1 d . . . .
H20A H 0.226(3) 0.391(3) 0.9521(17) 0.048(8) Uiso 1 1 d . . . .
H20B H 0.088(3) 0.296(3) 0.9255(16) 0.041(8) Uiso 1 1 d . . . .
C21 C 0.1725(3) 0.3001(2) 0.83696(17) 0.0367(6) Uani 1 1 d . . . .
H21A H 0.092(3) 0.257(2) 0.7948(16) 0.036(7) Uiso 1 1 d . . . .
H21B H 0.217(3) 0.245(3) 0.8476(17) 0.052(9) Uiso 1 1 d . . . .
C22 C 0.2534(3) 0.3923(3) 0.8069(2) 0.0353(6) Uani 1 1 d . . . .
H22A H 0.266(3) 0.357(3) 0.7623(17) 0.041(8) Uiso 1 1 d . . . .
H22B H 0.334(3) 0.430(3) 0.8404(17) 0.042(8) Uiso 1 1 d . . . .
C23 C 0.65129(19) 0.7277(2) 0.82551(12) 0.0200(4) Uani 1 1 d . . . .
C24 C 0.6917(2) 0.6242(2) 0.82245(15) 0.0299(5) Uani 1 1 d . . . .
H24 H 0.639(2) 0.557(2) 0.7983(14) 0.026(7) Uiso 1 1 d . . . .
C25 C 0.8153(2) 0.6278(3) 0.86286(16) 0.0381(6) Uani 1 1 d . . . .
H25 H 0.839(3) 0.554(3) 0.8585(17) 0.051(9) Uiso 1 1 d . . . .
C26 C 0.9010(2) 0.7340(3) 0.90547(16) 0.0393(7) Uani 1 1 d . . . .
H26 H 0.980(3) 0.740(3) 0.9307(16) 0.044(8) Uiso 1 1 d . . . .
C27 C 0.8615(2) 0.8372(3) 0.90868(16) 0.0394(7) Uani 1 1 d . . . .
H27 H 0.919(3) 0.916(3) 0.9369(17) 0.054(9) Uiso 1 1 d . . . .
C28 C 0.7366(2) 0.8345(2) 0.86890(14) 0.0281(5) Uani 1 1 d . . . .
H28 H 0.710(2) 0.906(2) 0.8724(13) 0.016(6) Uiso 1 1 d . . . .
C31 C 0.0340(2) 0.6061(2) 0.62132(15) 0.0341(6) Uani 1 1 d . . . .
H31 H 0.045(3) 0.534(3) 0.5965(17) 0.053(9) Uiso 1 1 d . . . .
C32 C -0.0161(2) 0.6202(2) 0.68565(16) 0.0328(6) Uani 1 1 d . . . .
H32 H -0.045(3) 0.559(3) 0.7110(17) 0.054(9) Uiso 1 1 d . . . .
C33 C -0.0152(2) 0.7384(3) 0.70728(16) 0.0344(6) Uani 1 1 d . . . .
H33 H -0.035(3) 0.769(3) 0.7490(18) 0.053(9) Uiso 1 1 d . . . .
C34 C 0.0335(2) 0.7995(3) 0.65579(17) 0.0364(6) Uani 1 1 d . . . .
H34 H 0.049(3) 0.869(3) 0.6591(16) 0.037(8) Uiso 1 1 d . . . .
C35 C 0.0629(2) 0.7168(3) 0.60188(15) 0.0353(6) Uani 1 1 d . . . .
H35 H 0.097(3) 0.730(3) 0.5596(17) 0.046(8) Uiso 1 1 d . . . .
C41 C 0.2549(2) 0.9123(2) 0.86596(13) 0.0242(5) Uani 1 1 d . . . .
C42 C 0.2835(3) 1.0106(3) 0.93394(17) 0.0382(7) Uani 1 1 d . . . .
H42A H 0.243(3) 0.982(3) 0.9688(19) 0.061(10) Uiso 1 1 d . . . .
H42B H 0.374(4) 1.036(3) 0.960(2) 0.076(12) Uiso 1 1 d . . . .
H42C H 0.244(3) 1.059(3) 0.920(2) 0.072(12) Uiso 1 1 d . . . .
S2 S 0.35594(6) 0.81064(6) 1.05096(4) 0.03051(14) Uani 1 1 d . . . .
F1S2 F 0.339(2) 0.5866(12) 1.0540(7) 0.066(3) Uani 0.51(4) 1 d U P A 1
F2S2 F 0.5047(18) 0.7115(16) 1.1399(9) 0.072(3) Uani 0.51(4) 1 d U P A 1
F3S2 F 0.3177(18) 0.6842(13) 1.1560(8) 0.061(3) Uani 0.51(4) 1 d U P A 1
F4S2 F 0.3841(18) 0.5957(15) 1.0468(10) 0.068(3) Uani 0.49(4) 1 d U P A 2
F5S2 F 0.5378(17) 0.7346(14) 1.1240(10) 0.069(3) Uani 0.49(4) 1 d U P A 2
F6S2 F 0.365(2) 0.6930(13) 1.1556(9) 0.073(3) Uani 0.49(4) 1 d U P A 2
O1S2 O 0.4186(2) 0.80264(19) 0.99029(11) 0.0513(5) Uani 1 1 d . . . .
O2S2 O 0.21844(18) 0.77438(19) 1.02378(11) 0.0478(5) Uani 1 1 d . . . .
O3S2 O 0.40942(18) 0.91747(15) 1.11252(10) 0.0370(4) Uani 1 1 d . . . .
C2S C 0.381(2) 0.691(2) 1.1038(12) 0.041(3) Uani 0.51(4) 1 d U P A 1
C2SB C 0.411(2) 0.702(2) 1.0945(12) 0.042(4) Uani 0.49(4) 1 d U P A 2
S1 S 0.10978(5) 0.74395(5) 0.39687(3) 0.02485(12) Uani 1 1 d . . . .
F1S1 F 0.18249(19) 0.96405(15) 0.38564(12) 0.0634(5) Uani 1 1 d . . . .
F2S1 F -0.02246(18) 0.89079(18) 0.35216(11) 0.0649(6) Uani 1 1 d . . . .
F3S1 F 0.0843(2) 0.94183(18) 0.47297(11) 0.0727(6) Uani 1 1 d . . . .
O1S1 O -0.00712(19) 0.67817(18) 0.40778(12) 0.0482(5) Uani 1 1 d . . . .
O2S1 O 0.22260(17) 0.76662(17) 0.46107(10) 0.0370(4) Uani 1 1 d . . . .
O3S1 O 0.12528(18) 0.70854(16) 0.32090(10) 0.0372(4) Uani 1 1 d . . . .
C1S C 0.0865(3) 0.8923(3) 0.40220(16) 0.0413(7) Uani 1 1 d . . . .
N42 N 0.0043(3) 1.0043(3) 0.80514(19) 0.0668(8) Uani 1 1 d . . . .
C43 C -0.0706(3) 1.0560(3) 0.80483(18) 0.0445(7) Uani 1 1 d . . . .
C44 C -0.1662(3) 1.1236(3) 0.8052(2) 0.0479(8) Uani 1 1 d . . . .
H44A H -0.168(3) 1.171(3) 0.768(2) 0.074(12) Uiso 1 1 d . . . .
H44B H -0.143(4) 1.175(4) 0.857(3) 0.097(14) Uiso 1 1 d . . . .
H44C H -0.256(4) 1.075(4) 0.794(2) 0.095(14) Uiso 1 1 d . . . .

loop_
_atom_site_aniso_label
_atom_site_aniso_U_11
_atom_site_aniso_U_22
_atom_site_aniso_U_33
_atom_site_aniso_U_23
_atom_site_aniso_U_13
_atom_site_aniso_U_12
Co1 0.01288(13) 0.02056(15) 0.01699(15) 0.00281(11) 0.00182(10) 0.00604(11)
P1 0.0135(2) 0.0167(3) 0.0155(3) 0.0019(2) 0.00140(19) 0.00482(19)
P2 0.0152(2) 0.0176(3) 0.0170(3) 0.0024(2) 0.0032(2) 0.0047(2)
N1 0.0197(8) 0.0173(9) 0.0173(9) 0.0008(7) 0.0046(7) 0.0050(7)
N2 0.0132(8) 0.0214(9) 0.0182(9) 0.0057(7) 0.0006(7) 0.0055(7)
N41 0.0187(9) 0.0244(10) 0.0205(9) 0.0060(8) 0.0057(7) 0.0094(7)
C1 0.0166(10) 0.0219(11) 0.0189(11) 0.0021(9) 0.0055(8) 0.0047(8)
C2 0.0228(11) 0.0165(10) 0.0238(12) 0.0014(9) 0.0059(9) 0.0054(9)
C3 0.0185(10) 0.0222(11) 0.0181(11) 0.0044(9) 0.0027(8) 0.0070(9)
C4 0.0143(9) 0.0189(10) 0.0204(11) 0.0035(9) 0.0016(8) 0.0040(8)
C5 0.0187(10) 0.0194(10) 0.0165(10) 0.0038(8) 0.0007(8) 0.0056(8)
C6 0.0262(12) 0.0240(12) 0.0302(13) 0.0095(10) 0.0103(10) 0.0080(10)
C7 0.0300(13) 0.0291(13) 0.0324(14) 0.0127(11) 0.0099(11) 0.0061(10)
C8 0.0452(16) 0.0195(12) 0.0375(15) 0.0077(11) 0.0044(13) 0.0051(11)
C9 0.0483(16) 0.0244(13) 0.0353(15) 0.0074(11) 0.0110(13) 0.0169(12)
C10 0.0366(13) 0.0200(11) 0.0228(12) 0.0045(9) 0.0086(11) 0.0117(10)
C11 0.0153(9) 0.0256(11) 0.0201(11) -0.0035(9) 0.0018(8) 0.0074(8)
C12 0.0344(13) 0.0321(14) 0.0238(12) 0.0006(10) 0.0096(10) 0.0117(11)
C13 0.0321(13) 0.0509(18) 0.0245(13) -0.0017(12) 0.0101(11) 0.0123(12)
C14 0.0177(11) 0.0485(17) 0.0294(14) -0.0167(12) 0.0002(10) 0.0119(11)
C15 0.0335(14) 0.0278(14) 0.0404(16) -0.0115(12) 0.0058(12) 0.0080(11)
C16 0.0367(14) 0.0276(13) 0.0285(14) -0.0012(11) 0.0076(11) 0.0097(11)
C17 0.0199(10) 0.0184(10) 0.0187(11) 0.0034(8) 0.0035(8) 0.0033(8)
C18 0.0341(13) 0.0245(12) 0.0231(12) 0.0042(10) 0.0109(10) 0.0063(10)
C19 0.0481(17) 0.0367(15) 0.0324(15) 0.0104(12) 0.0240(14) 0.0078(13)
C20 0.0470(17) 0.0350(15) 0.0297(14) 0.0157(12) 0.0033(13) -0.0022(13)
C21 0.0420(15) 0.0255(13) 0.0453(17) 0.0168(12) 0.0112(13) 0.0088(12)
C22 0.0380(15) 0.0291(14) 0.0503(18) 0.0182(13) 0.0214(14) 0.0160(12)
C23 0.0155(9) 0.0295(12) 0.0176(10) 0.0076(9) 0.0047(8) 0.0094(9)
C24 0.0258(12) 0.0342(14) 0.0309(13) 0.0086(11) 0.0051(10) 0.0128(11)
C25 0.0293(13) 0.0571(19) 0.0402(16) 0.0223(14) 0.0121(12) 0.0254(13)
C26 0.0193(11) 0.073(2) 0.0324(14) 0.0226(14) 0.0049(10) 0.0196(13)
C27 0.0206(12) 0.0563(19) 0.0313(14) 0.0112(13) -0.0024(10) -0.0004(12)
C28 0.0191(10) 0.0335(14) 0.0264(12) 0.0052(10) -0.0007(9) 0.0056(10)
C31 0.0177(11) 0.0361(15) 0.0334(14) -0.0070(11) -0.0071(10) 0.0046(10)
C32 0.0146(10) 0.0408(15) 0.0387(15) 0.0149(12) -0.0001(10) 0.0025(10)
C33 0.0144(10) 0.0531(17) 0.0320(14) 0.0017(12) 0.0021(10) 0.0136(11)
C34 0.0201(11) 0.0298(15) 0.0509(17) 0.0125(13) -0.0094(11) 0.0085(11)
C35 0.0165(10) 0.0620(19) 0.0208(12) 0.0153(12) -0.0030(9) 0.0011(11)
C41 0.0247(11) 0.0265(12) 0.0231(12) 0.0069(10) 0.0072(9) 0.0091(9)
C42 0.0530(19) 0.0317(15) 0.0286(15) 0.0005(12) 0.0086(14) 0.0177(14)
S2 0.0317(3) 0.0288(3) 0.0253(3) -0.0002(2) 0.0000(2) 0.0106(3)
F1S2 0.103(7) 0.028(3) 0.051(3) 0.001(2) -0.001(4) 0.015(5)
F2S2 0.066(6) 0.073(6) 0.072(5) 0.011(4) -0.012(4) 0.047(4)
F3S2 0.077(6) 0.055(4) 0.053(3) 0.029(3) 0.017(4) 0.013(4)
F4S2 0.083(6) 0.034(4) 0.071(5) -0.007(3) -0.006(4) 0.028(4)
F5S2 0.058(5) 0.067(5) 0.072(5) 0.012(3) -0.013(3) 0.036(4)
F6S2 0.092(8) 0.066(4) 0.052(4) 0.029(3) 0.011(5) 0.001(5)
O1S2 0.0554(13) 0.0575(14) 0.0364(11) -0.0044(10) 0.0186(10) 0.0128(11)
O2S2 0.0303(10) 0.0602(14) 0.0407(11) 0.0023(10) -0.0045(8) 0.0110(9)
O3S2 0.0452(11) 0.0266(9) 0.0320(10) -0.0035(7) 0.0051(8) 0.0098(8)
C2S 0.052(7) 0.036(6) 0.030(5) 0.001(4) 0.002(5) 0.015(5)
C2SB 0.050(7) 0.036(5) 0.030(6) 0.006(4) -0.005(5) 0.008(5)
S1 0.0260(3) 0.0232(3) 0.0210(3) 0.0031(2) 0.0030(2) 0.0032(2)
F1S1 0.0714(13) 0.0288(9) 0.0838(14) 0.0181(9) 0.0145(11) 0.0047(9)
F2S1 0.0546(11) 0.0690(13) 0.0725(13) 0.0185(11) -0.0009(10) 0.0386(10)
F3S1 0.0965(16) 0.0688(14) 0.0542(12) -0.0115(10) 0.0188(11) 0.0494(12)
O1S1 0.0398(11) 0.0482(12) 0.0455(12) 0.0087(10) 0.0126(9) -0.0097(9)
O2S1 0.0357(10) 0.0399(11) 0.0286(9) 0.0083(8) -0.0043(8) 0.0105(8)
O3S1 0.0491(11) 0.0384(11) 0.0245(9) 0.0034(8) 0.0120(8) 0.0144(9)
C1S 0.0423(16) 0.0398(16) 0.0384(16) 0.0021(13) 0.0028(13) 0.0194(13)
N42 0.073(2) 0.0441(17) 0.093(2) 0.0244(16) 0.0313(18) 0.0205(16)
C43 0.0477(17) 0.0328(16) 0.0524(19) 0.0141(13) 0.0177(15) 0.0025(13)
C44 0.0424(17) 0.052(2) 0.053(2) 0.0196(17) 0.0196(15) 0.0077(15)

loop_
_atom_type_symbol
_atom_type_description
_atom_type_scat_dispersion_real
_atom_type_scat_dispersion_imag
_atom_type_scat_source
C C 0.0033 0.0016 'International Tables Vol C Tables 4.2.6.8 and 6.1.1.4'
H H 0.0000 0.0000 'International Tables Vol C Tables 4.2.6.8 and 6.1.1.4'
Co Co 0.3494 0.9721 'International Tables Vol C Tables 4.2.6.8 and 6.1.1.4'
F F 0.0171 0.0103 'International Tables Vol C Tables 4.2.6.8 and 6.1.1.4'
N N 0.0061 0.0033 'International Tables Vol C Tables 4.2.6.8 and 6.1.1.4'
O O 0.0106 0.0060 'International Tables Vol C Tables 4.2.6.8 and 6.1.1.4'
P P 0.1023 0.0942 'International Tables Vol C Tables 4.2.6.8 and 6.1.1.4'
S S 0.1246 0.1234 'International Tables Vol C Tables 4.2.6.8 and 6.1.1.4'

loop_
_exptl_crystal_face_index_h
_exptl_crystal_face_index_k
_exptl_crystal_face_index_l
_exptl_crystal_face_perp_dist
_exptl_oxdiff_crystal_face_indexfrac_h
_exptl_oxdiff_crystal_face_indexfrac_k
_exptl_oxdiff_crystal_face_indexfrac_l
_exptl_oxdiff_crystal_face_x
_exptl_oxdiff_crystal_face_y
_exptl_oxdiff_crystal_face_z
0 0 -1 0.0384 0.0000 -0.0000 -1.0001 0.0140 0.0239 -0.0307
0 0 1 0.0384 -0.0000 0.0000 1.0001 -0.0140 -0.0239 0.0307
-1 0 1 0.0846 -1.0001 0.0001 1.0001 0.0113 0.0323 0.0602
1 0 -1 0.0936 1.0001 -0.0001 -1.0001 -0.0113 -0.0323 -0.0602
0 1 -1 0.0889 -0.0000 1.0001 -1.0001 0.0588 -0.0201 -0.0240
0 -1 1 0.0509 0.0000 -1.0001 1.0001 -0.0588 0.0201 0.0240
1 -1 -1 0.0571 1.0001 -1.0002 -1.0001 -0.0561 0.0118 -0.0669
1 2 1 0.0757 1.0000 2.0002 1.0001 0.0503 -0.1684 0.0146

loop_
_geom_angle_atom_site_label_1
_geom_angle_atom_site_label_2
_geom_angle_atom_site_label_3
_geom_angle
P2 Co1 P1 82.35(2)
N41 Co1 P1 93.32(6)
N41 Co1 P2 96.88(6)
N41 Co1 C31 153.88(9)
N41 Co1 C32 115.11(10)
N41 Co1 C33 89.43(9)
N41 Co1 C34 100.16(10)
N41 Co1 C35 137.94(10)
C31 Co1 P1 111.92(8)
C31 Co1 P2 93.17(8)
C31 Co1 C32 39.53(11)
C31 Co1 C33 65.81(11)
C31 Co1 C34 66.57(11)
C31 Co1 C35 40.06(11)
C32 Co1 P1 151.43(8)
C32 Co1 P2 96.18(8)
C33 Co1 P1 147.35(9)
C33 Co1 P2 129.61(9)
C33 Co1 C32 38.54(11)
C34 Co1 P1 107.99(9)
C34 Co1 P2 159.40(8)
C34 Co1 C32 66.07(11)
C34 Co1 C33 39.77(11)
C35 Co1 P1 90.86(7)
C35 Co1 P2 125.14(9)
C35 Co1 C32 66.57(10)
C35 Co1 C33 66.37(11)
C35 Co1 C34 39.57(11)
C1 P1 Co1 111.80(7)
C1 P1 C4 104.28(10)
C1 P1 C5 105.76(10)
C4 P1 Co1 113.27(8)
C5 P1 Co1 116.28(7)
C5 P1 C4 104.41(10)
C2 P2 Co1 111.91(8)
C3 P2 Co1 113.09(8)
C3 P2 C2 103.77(10)
C17 P2 Co1 116.75(7)
C17 P2 C2 105.51(10)
C17 P2 C3 104.66(10)
C2 N1 C1 118.27(17)
C11 N1 C1 114.22(17)
C11 N1 C2 114.67(17)
C4 N2 C3 112.34(16)
C23 N2 C3 112.30(16)
C23 N2 C4 115.57(17)
C41 N41 Co1 170.02(18)
P1 C1 H1A 109.1(14)
P1 C1 H1B 104.5(14)
N1 C1 P1 116.62(14)
N1 C1 H1A 112.2(14)
N1 C1 H1B 106.2(15)
H1A C1 H1B 107.6(19)
P2 C2 H2A 102.2(14)
P2 C2 H2B 105.5(14)
N1 C2 P2 116.72(15)
N1 C2 H2A 106.9(15)
N1 C2 H2B 114.0(14)
H2A C2 H2B 111(2)
P2 C3 H3A 107.6(14)
P2 C3 H3B 112.4(14)
N2 C3 P2 110.94(14)
N2 C3 H3A 106.6(13)
N2 C3 H3B 110.8(14)
H3A C3 H3B 108.3(19)
P1 C4 H4A 108.9(12)
P1 C4 H4B 104.9(14)
N2 C4 P1 110.87(14)
N2 C4 H4A 115.8(13)
N2 C4 H4B 107.9(14)
H4A C4 H4B 107.8(19)
P1 C5 H5 102.7(16)
C6 C5 P1 113.94(15)
C6 C5 H5 109.0(15)
C6 C5 C10 111.05(19)
C10 C5 P1 111.11(15)
C10 C5 H5 108.6(15)
C5 C6 H6A 109.2(14)
C5 C6 H6B 109.9(17)
H6A C6 H6B 108(2)
C7 C6 C5 110.71(19)
C7 C6 H6A 109.3(15)
C7 C6 H6B 110.2(17)
C6 C7 H7A 105.8(16)
C6 C7 H7B 110.5(19)
H7A C7 H7B 107(2)
C8 C7 C6 111.4(2)
C8 C7 H7A 113.4(16)
C8 C7 H7B 108.4(18)
C7 C8 H8A 111.4(17)
C7 C8 H8B 110.6(17)
C7 C8 C9 111.0(2)
H8A C8 H8B 106(2)
C9 C8 H8A 109.4(17)
C9 C8 H8B 108.5(17)
C8 C9 H9A 108.3(15)
C8 C9 H9B 109.7(17)
C8 C9 C10 111.8(2)
H9A C9 H9B 107(2)
C10 C9 H9A 109.2(16)
C10 C9 H9B 110.8(16)
C5 C10 H10A 111.6(14)
C5 C10 H10B 108.1(15)
C9 C10 C5 110.1(2)
C9 C10 H10A 108.0(15)
C9 C10 H10B 109.2(15)
H10A C10 H10B 110(2)
C12 C11 N1 121.3(2)
C16 C11 N1 121.4(2)
C16 C11 C12 117.3(2)
C11 C12 H12 119.4(16)
C13 C12 C11 120.8(3)
C13 C12 H12 119.7(16)
C12 C13 H13 119.2(17)
C14 C13 C12 121.3(3)
C14 C13 H13 119.5(17)
C13 C14 H14 122.0(16)
C15 C14 C13 118.5(2)
C15 C14 H14 119.4(16)
C14 C15 H15 122.5(19)
C14 C15 C16 121.1(3)
C16 C15 H15 116.3(19)
C11 C16 C15 121.0(3)
C11 C16 H16 121.2(19)
C15 C16 H16 117.8(19)
P2 C17 H17 104.7(13)
C18 C17 P2 111.38(15)
C18 C17 H17 111.4(13)
C22 C17 P2 113.02(16)
C22 C17 H17 105.9(13)
C22 C17 C18 110.3(2)
C17 C18 H18A 112.0(15)
C17 C18 H18B 109.8(14)
H18A C18 H18B 105(2)
C19 C18 C17 110.5(2)
C19 C18 H18A 110.1(15)
C19 C18 H18B 109.4(14)
C18 C19 H19A 112.2(17)
C18 C19 H19B 109.1(18)
H19A C19 H19B 101(2)
C20 C19 C18 111.9(2)
C20 C19 H19A 111.3(16)
C20 C19 H19B 110.7(18)
C19 C20 H20A 111.6(17)
C19 C20 H20B 110.3(17)
H20A C20 H20B 108(2)
C21 C20 C19 110.8(2)
C21 C20 H20A 107.8(16)
C21 C20 H20B 108.6(16)
C20 C21 H21A 111.1(15)
C20 C21 H21B 110.0(19)
C20 C21 C22 111.2(2)
H21A C21 H21B 107(2)
C22 C21 H21A 108.7(16)
C22 C21 H21B 108.6(19)
C17 C22 H22A 107.2(18)
C17 C22 H22B 108.9(18)
C21 C22 C17 110.1(2)
C21 C22 H22A 109.9(19)
C21 C22 H22B 114.1(18)
H22A C22 H22B 107(2)
C24 C23 N2 117.9(2)
C28 C23 N2 123.1(2)
C28 C23 C24 119.0(2)
C23 C24 H24 120.5(17)
C25 C24 C23 120.6(3)
C25 C24 H24 118.8(17)
C24 C25 H25 117.4(19)
C26 C25 C24 120.6(3)
C26 C25 H25 121.9(19)
C25 C26 H26 123.4(19)
C25 C26 C27 119.1(2)
C27 C26 H26 118(2)
C26 C27 H27 122.6(18)
C26 C27 C28 120.8(3)
C28 C27 H27 116.5(18)
C23 C28 C27 119.8(3)
C23 C28 H28 120.3(14)
C27 C28 H28 119.9(14)
Co1 C31 H31 123.5(19)
C32 C31 Co1 71.92(14)
C32 C31 H31 124.2(19)
C32 C31 C35 108.5(2)
C35 C31 Co1 70.41(14)
C35 C31 H31 127.3(19)
Co1 C32 H32 125.9(19)
C31 C32 Co1 68.55(14)
C31 C32 H32 126.8(18)
C33 C32 Co1 70.36(14)
C33 C32 C31 107.7(3)
C33 C32 H32 125.5(18)
Co1 C33 H33 121(2)
C32 C33 Co1 71.10(14)
C32 C33 H33 123(2)
C32 C33 C34 108.8(2)
C34 C33 Co1 69.55(14)
C34 C33 H33 128(2)
Co1 C34 H34 120(2)
C33 C34 Co1 70.68(14)
C33 C34 H34 127(2)
C35 C34 Co1 69.90(14)
C35 C34 C33 107.6(3)
C35 C34 H34 125(2)
Co1 C35 H35 124.5(17)
C31 C35 Co1 69.53(14)
C31 C35 H35 124.3(18)
C34 C35 Co1 70.52(14)
C34 C35 C31 107.3(2)
C34 C35 H35 128.3(18)
N41 C41 C42 177.9(3)
C41 C42 H42A 107(2)
C41 C42 H42B 111(2)
C41 C42 H42C 108(2)
H42A C42 H42B 107(3)
H42A C42 H42C 103(3)
H42B C42 H42C 121(3)
O1S2 S2 O3S2 115.16(13)
O1S2 S2 C2S 108.9(6)
O1S2 S2 C2SB 97.8(8)
O2S2 S2 O1S2 114.25(13)
O2S2 S2 O3S2 115.09(12)
O2S2 S2 C2S 98.6(7)
O2S2 S2 C2SB 109.2(7)
O3S2 S2 C2S 102.4(6)
O3S2 S2 C2SB 102.9(7)
F1S2 C2S S2 109.7(15)
F1S2 C2S F2S2 109.9(18)
F2S2 C2S S2 109.9(12)
F3S2 C2S S2 113.8(15)
F3S2 C2S F1S2 105.9(15)
F3S2 C2S F2S2 107.5(15)
F4S2 C2SB S2 115.0(14)
F4S2 C2SB F5S2 105.3(17)
F4S2 C2SB F6S2 110.1(18)
F5S2 C2SB S2 111.4(14)
F5S2 C2SB F6S2 104.8(15)
F6S2 C2SB S2 109.7(15)
O1S1 S1 C1S 102.91(13)
O2S1 S1 O1S1 114.74(12)
O2S1 S1 C1S 101.61(12)
O3S1 S1 O1S1 114.68(12)
O3S1 S1 O2S1 116.01(11)
O3S1 S1 C1S 104.26(12)
F1S1 C1S S1 111.11(19)
F2S1 C1S S1 112.0(2)
F2S1 C1S F1S1 107.0(3)
F3S1 C1S S1 110.9(2)
F3S1 C1S F1S1 107.3(2)
F3S1 C1S F2S1 108.2(2)
N42 C43 C44 179.4(4)
C43 C44 H44A 112(2)
C43 C44 H44B 107(2)
C43 C44 H44C 115(2)
H44A C44 H44B 109(3)
H44A C44 H44C 106(3)
H44B C44 H44C 107(3)

loop_
_geom_bond_atom_site_label_1
_geom_bond_atom_site_label_2
_geom_bond_distance
Co1 P1 2.1840(6)
Co1 P2 2.1803(6)
Co1 N41 1.8996(18)
Co1 C31 2.053(2)
Co1 C32 2.097(2)
Co1 C33 2.087(2)
Co1 C34 2.073(2)
Co1 C35 2.064(2)
P1 C1 1.831(2)
P1 C4 1.846(2)
P1 C5 1.839(2)
P2 C2 1.839(2)
P2 C3 1.833(2)
P2 C17 1.827(2)
N1 C1 1.466(3)
N1 C2 1.458(3)
N1 C11 1.428(3)
N2 C3 1.467(3)
N2 C4 1.454(3)
N2 C23 1.438(2)
N41 C41 1.129(3)
C1 H1A 0.99(2)
C1 H1B 0.94(2)
C2 H2A 0.93(3)
C2 H2B 0.99(2)
C3 H3A 0.92(2)
C3 H3B 0.95(2)
C4 H4A 0.96(2)
C4 H4B 0.87(2)
C5 H5 0.91(2)
C5 C6 1.531(3)
C5 C10 1.536(3)
C6 H6A 1.00(3)
C6 H6B 0.93(3)
C6 C7 1.530(3)
C7 H7A 0.95(3)
C7 H7B 0.88(3)
C7 C8 1.512(4)
C8 H8A 0.94(3)
C8 H8B 0.99(3)
C8 C9 1.516(4)
C9 H9A 0.99(3)
C9 H9B 0.99(3)
C9 C10 1.532(3)
C10 H10A 0.92(2)
C10 H10B 0.95(3)
C11 C12 1.392(3)
C11 C16 1.392(3)
C12 H12 0.89(3)
C12 C13 1.390(3)
C13 H13 0.97(3)
C13 C14 1.375(4)
C14 H14 0.96(3)
C14 C15 1.368(4)
C15 H15 0.88(3)
C15 C16 1.393(3)
C16 H16 0.90(3)
C17 H17 0.93(2)
C17 C18 1.534(3)
C17 C22 1.526(3)
C18 H18A 0.94(2)
C18 H18B 0.98(3)
C18 C19 1.527(4)
C19 H19A 0.96(3)
C19 H19B 0.96(3)
C19 C20 1.523(4)
C20 H20A 1.01(3)
C20 H20B 0.98(3)
C20 C21 1.509(4)
C21 H21A 1.00(3)
C21 H21B 0.92(3)
C21 C22 1.524(4)
C22 H22A 0.89(3)
C22 H22B 0.92(3)
C23 C24 1.387(3)
C23 C28 1.378(3)
C24 H24 0.85(3)
C24 C25 1.382(3)
C25 H25 0.96(3)
C25 C26 1.371(4)
C26 H26 0.87(3)
C26 C27 1.379(4)
C27 H27 0.98(3)
C27 C28 1.394(3)
C28 H28 0.95(2)
C31 H31 0.94(3)
C31 C32 1.404(4)
C31 C35 1.410(4)
C32 H32 0.96(3)
C32 C33 1.381(4)
C33 H33 0.87(3)
C33 C34 1.415(4)
C34 H34 0.79(3)
C34 C35 1.400(4)
C35 H35 0.96(3)
C41 C42 1.456(3)
C42 H42A 0.93(3)
C42 H42B 0.96(4)
C42 H42C 0.84(4)
S2 O1S2 1.431(2)
S2 O2S2 1.4282(19)
S2 O3S2 1.4364(18)
S2 C2S 1.88(2)
S2 C2SB 1.77(2)
F1S2 C2S 1.31(2)
F2S2 C2S 1.32(2)
F3S2 C2S 1.30(2)
F4S2 C2SB 1.32(3)
F5S2 C2SB 1.32(2)
F6S2 C2SB 1.34(2)
S1 O1S1 1.4370(19)
S1 O2S1 1.4359(17)
S1 O3S1 1.4289(17)
S1 C1S 1.819(3)
F1S1 C1S 1.341(4)
F2S1 C1S 1.326(3)
F3S1 C1S 1.321(3)
N42 C43 1.130(4)
C43 C44 1.456(5)
C44 H44A 0.95(4)
C44 H44B 0.97(4)
C44 H44C 0.99(4)

loop_
_geom_hbond_atom_site_label_D
_geom_hbond_atom_site_label_H
_geom_hbond_atom_site_label_A
_geom_hbond_distance_DH
_geom_hbond_distance_HA
_geom_hbond_distance_DA
_geom_hbond_angle_DHA
_geom_hbond_site_symmetry_A
C1 H1B O2S1 0.94(2) 2.33(2) 3.244(3) 163.3(18) .
C2 H2A O1S1 0.93(3) 2.50(3) 3.353(3) 153(2) 2_566
C3 H3B O1S2 0.95(2) 2.37(2) 3.295(3) 163.4(19) .
C4 H4A O3S2 0.96(2) 2.40(2) 3.232(3) 144.3(17) 2_677
C5 H5 O2S1 0.91(2) 2.64(2) 3.358(3) 136.2(19) .
C17 H17 O1S1 0.93(2) 2.80(2) 3.603(3) 144.7(16) 2_566
C17 H17 O3S1 0.93(2) 2.68(2) 3.566(3) 158.8(18) 2_566
C42 H42B O1S2 0.96(4) 2.50(4) 3.368(4) 150(3) 2_677
C44 H44A O3S1 0.95(4) 2.41(4) 3.342(4) 168(3) 2_576
C44 H44B O2S2 0.97(4) 2.51(4) 3.349(4) 144(3) 2_577

loop_
_geom_torsion_atom_site_label_1
_geom_torsion_atom_site_label_2
_geom_torsion_atom_site_label_3
_geom_torsion_atom_site_label_4
_geom_torsion
Co1 P1 C1 N1 -18.60(18)
Co1 P1 C4 N2 70.73(16)
Co1 P1 C5 C6 -175.99(14)
Co1 P1 C5 C10 57.66(17)
Co1 P2 C2 N1 16.28(19)
Co1 P2 C3 N2 -71.62(16)
Co1 P2 C17 C18 -58.25(18)
Co1 P2 C17 C22 176.96(17)
Co1 C31 C32 C33 59.67(17)
Co1 C31 C35 C34 -60.71(16)
Co1 C32 C33 C34 59.58(17)
Co1 C33 C34 C35 60.42(16)
Co1 C34 C35 C31 60.08(16)
P1 C5 C6 C7 177.68(17)
P1 C5 C10 C9 -176.44(18)
P2 C17 C18 C19 177.24(18)
P2 C17 C22 C21 -176.5(2)
N1 C11 C12 C13 -178.1(2)
N1 C11 C16 C15 177.9(2)
N2 C23 C24 C25 -179.2(2)
N2 C23 C28 C27 180.0(2)
C1 P1 C4 N2 -51.04(17)
C1 P1 C5 C6 -51.27(18)
C1 P1 C5 C10 -177.61(16)
C1 N1 C2 P2 52.0(2)
C1 N1 C11 C12 -23.9(3)
C1 N1 C11 C16 157.9(2)
C2 P2 C3 N2 49.86(17)
C2 P2 C17 C18 176.76(16)
C2 P2 C17 C22 52.0(2)
C2 N1 C1 P1 -50.7(2)
C2 N1 C11 C12 -164.9(2)
C2 N1 C11 C16 16.8(3)
C3 P2 C2 N1 -105.99(17)
C3 P2 C17 C18 67.62(18)
C3 P2 C17 C22 -57.2(2)
C3 N2 C4 P1 -70.01(19)
C3 N2 C23 C24 71.1(2)
C3 N2 C23 C28 -108.7(2)
C4 P1 C1 N1 104.14(17)
C4 P1 C5 C6 58.44(18)
C4 P1 C5 C10 -67.91(17)
C4 N2 C3 P2 70.68(19)
C4 N2 C23 C24 -158.2(2)
C4 N2 C23 C28 21.9(3)
C5 P1 C1 N1 -146.06(16)
C5 P1 C4 N2 -161.82(15)
C5 C6 C7 C8 56.1(3)
C6 C5 C10 C9 55.6(3)
C6 C7 C8 C9 -56.2(3)
C7 C8 C9 C10 56.5(3)
C8 C9 C10 C5 -56.0(3)
C10 C5 C6 C7 -55.9(3)
C11 N1 C1 P1 169.72(14)
C11 N1 C2 P2 -168.60(14)
C11 C12 C13 C14 0.2(4)
C12 C11 C16 C15 -0.4(4)
C12 C13 C14 C15 -0.5(4)
C13 C14 C15 C16 0.3(4)
C14 C15 C16 C11 0.2(4)
C16 C11 C12 C13 0.2(3)
C17 P2 C2 N1 144.23(16)
C17 P2 C3 N2 160.26(15)
C17 C18 C19 C20 54.9(3)
C18 C17 C22 C21 58.1(3)
C18 C19 C20 C21 -54.9(3)
C19 C20 C21 C22 56.5(3)
C20 C21 C22 C17 -58.5(3)
C22 C17 C18 C19 -56.4(3)
C23 N2 C3 P2 -157.03(15)
C23 N2 C4 P1 159.34(14)
C23 C24 C25 C26 -1.3(4)
C24 C23 C28 C27 0.2(4)
C24 C25 C26 C27 1.2(4)
C25 C26 C27 C28 -0.4(4)
C26 C27 C28 C23 -0.3(4)
C28 C23 C24 C25 0.6(4)
C31 C32 C33 Co1 -58.54(16)
C31 C32 C33 C34 1.0(3)
C32 C31 C35 Co1 62.20(16)
C32 C31 C35 C34 1.5(3)
C32 C33 C34 Co1 -60.54(17)
C32 C33 C34 C35 -0.1(3)
C33 C34 C35 Co1 -60.92(16)
C33 C34 C35 C31 -0.8(3)
C35 C31 C32 Co1 -61.24(16)
C35 C31 C32 C33 -1.6(3)
O1S2 S2 C2S F1S2 -55.9(11)
O1S2 S2 C2S F2S2 65.1(14)
O1S2 S2 C2S F3S2 -174.3(11)
O1S2 S2 C2SB F4S2 -55.9(12)
O1S2 S2 C2SB F5S2 63.9(14)
O1S2 S2 C2SB F6S2 179.4(11)
O2S2 S2 C2S F1S2 63.5(11)
O2S2 S2 C2S F2S2 -175.5(12)
O2S2 S2 C2S F3S2 -54.9(13)
O2S2 S2 C2SB F4S2 63.2(12)
O2S2 S2 C2SB F5S2 -177.0(11)
O2S2 S2 C2SB F6S2 -61.4(14)
O3S2 S2 C2S F1S2 -178.3(10)
O3S2 S2 C2S F2S2 -57.3(13)
O3S2 S2 C2S F3S2 63.3(13)
O3S2 S2 C2SB F4S2 -174.0(10)
O3S2 S2 C2SB F5S2 -54.3(14)
O3S2 S2 C2SB F6S2 61.3(12)
O1S1 S1 C1S F1S1 -174.07(19)
O1S1 S1 C1S F2S1 -54.4(2)
O1S1 S1 C1S F3S1 66.6(2)
O2S1 S1 C1S F1S1 66.9(2)
O2S1 S1 C1S F2S1 -173.4(2)
O2S1 S1 C1S F3S1 -52.4(2)
O3S1 S1 C1S F1S1 -54.0(2)
O3S1 S1 C1S F2S1 65.6(2)
O3S1 S1 C1S F3S1 -173.3(2)
